data_1562495
loop_
_publ_author_name
'Wei, Mei-Lin'
'Wang, Yu-Xia'
'Wang, Xin-Jun'

_publ_section_title
;
 Two proton-conductive hybrids based on 2-(3-pyridyl)benzimidazole
 molecules and Keggin-type heteropolyacids
;
_journal_name_full 'Journal of Solid State Chemistry'
_journal_page_first 29
_journal_page_last 36
_journal_paper_doi 10.1016/j.jssc.2013.10.030
_journal_volume 209
_journal_year 2014
_chemical_formula_sum 'C27 H35 Mo12 N7 O44.5 P'
_chemical_formula_weight 2351.87
_space_group_IT_number 14
_space_group_name_Hall '-P 2ybc'
_space_group_name_H-M_alt 'P 1 21/c 1'
_symmetry_cell_setting monoclinic
_symmetry_space_group_name_H-M 'P 1 21/c 1'
_atom_sites_solution_hydrogens geom
_atom_sites_solution_primary direct
_atom_sites_solution_secondary difmap
_audit_creation_method SHELXL-97
_cell_angle_alpha 90.00
_cell_angle_beta 96.8130(10)
_cell_angle_gamma 90.00
_cell_formula_units_Z 4
_cell_length_a 12.9364(12)
_cell_length_b 20.5172(18)
_cell_length_c 21.7424(19)
_cell_measurement_reflns_used 9863
_cell_measurement_temperature 296(2)
_cell_measurement_theta_max 30.58
_cell_measurement_theta_min 2.20
_cell_volume 5730.1(9)
_computing_cell_refinement 'Bruker SMART'
_computing_data_collection 'Bruker SMART'
_computing_data_reduction 'Bruker SAINT'
_computing_molecular_graphics 'Bruker SHELXTL'
_computing_publication_material 'Bruker SHELXTL'
_computing_structure_refinement 'Bruker SHELXTL'
_computing_structure_solution 'Bruker SHELXTL'
_diffrn_ambient_temperature 296(2)
_diffrn_measured_fraction_theta_full 0.991
_diffrn_measured_fraction_theta_max 0.991
_diffrn_measurement_device_type 'CCD area detector'
_diffrn_measurement_method 'phi and omega scans'
_diffrn_radiation_monochromator graphite
_diffrn_radiation_source 'fine-focus sealed tube'
_diffrn_radiation_type MoK\a
_diffrn_radiation_wavelength 0.71073
_diffrn_reflns_av_R_equivalents 0.0274
_diffrn_reflns_av_sigmaI/netI 0.0280
_diffrn_reflns_limit_h_max 15
_diffrn_reflns_limit_h_min -14
_diffrn_reflns_limit_k_max 24
_diffrn_reflns_limit_k_min -24
_diffrn_reflns_limit_l_max 25
_diffrn_reflns_limit_l_min -20
_diffrn_reflns_number 28345
_diffrn_reflns_theta_full 25.00
_diffrn_reflns_theta_max 25.00
_diffrn_reflns_theta_min 1.87
_exptl_absorpt_coefficient_mu 2.675
_exptl_absorpt_correction_T_max 0.622
_exptl_absorpt_correction_T_min 0.501
_exptl_absorpt_correction_type empirical
_exptl_absorpt_process_details sadabs
_exptl_crystal_colour yellow
_exptl_crystal_density_diffrn 2.726
_exptl_crystal_density_method 'not measured'
_exptl_crystal_description block
_exptl_crystal_F_000 4484
_exptl_crystal_size_max 0.38
_exptl_crystal_size_mid 0.21
_exptl_crystal_size_min 0.17
_refine_diff_density_max 1.568
_refine_diff_density_min -1.104
_refine_diff_density_rms 0.126
_refine_ls_extinction_coef 0.000150(19)
_refine_ls_extinction_expression Fc^*^=kFc[1+0.001xFc^2^\l^3^/sin(2\q)]^-1/4^
_refine_ls_extinction_method SHELXL
_refine_ls_goodness_of_fit_ref 1.075
_refine_ls_hydrogen_treatment constr
_refine_ls_matrix_type full
_refine_ls_number_parameters 785
_refine_ls_number_reflns 10010
_refine_ls_number_restraints 0
_refine_ls_restrained_S_all 1.075
_refine_ls_R_factor_all 0.0377
_refine_ls_R_factor_gt 0.0355
_refine_ls_shift/su_max 0.001
_refine_ls_shift/su_mean 0.000
_refine_ls_structure_factor_coef Fsqd
_refine_ls_weighting_details 'calc w=1/[\s^2^(Fo^2^)+(0.0388P)^2^+46.5618P] where P=(Fo^2^+2Fc^2^)/3'
_refine_ls_weighting_scheme calc
_refine_ls_wR_factor_gt 0.0932
_refine_ls_wR_factor_ref 0.0945
_reflns_number_gt 9538
_reflns_number_total 10010
_reflns_threshold_expression >2sigma(I)
_cod_data_source_file JSSC-2014-209-29.cif
_cod_data_source_block 1
_cod_depositor_comments
;
The following automatic conversions were performed:

data item '_symmetry_cell_setting' value 'Monoclinic' was changed to
'monoclinic' in accordance with the built-in table derived from the
CIF Core dictionary named 'cif_core.dic' version 2.4.5 last updated
on 2014-11-21.

Automatic conversion script
Id: cif_fix_values 8369 2020-08-20 11:38:08Z andrius 
;
_cod_original_sg_symbol_H-M 'P2(1)/c  '
_cod_original_formula_sum 'C27 H35 Mo12 N7 O44.50 P'
_cod_database_code 1562495

loop_
_symmetry_equiv_pos_as_xyz
'x, y, z'
'-x, y+1/2, -z+1/2'
'-x, -y, -z'
'x, -y-1/2, z-1/2'

loop_
_atom_site_label
_atom_site_type_symbol
_atom_site_fract_x
_atom_site_fract_y
_atom_site_fract_z
_atom_site_U_iso_or_equiv
_atom_site_adp_type
_atom_site_occupancy
_atom_site_symmetry_multiplicity
_atom_site_calc_flag
_atom_site_refinement_flags
_atom_site_disorder_assembly
_atom_site_disorder_group
Mo1 Mo 0.35578(4) 0.65882(2) 0.32997(2) 0.01851(12) Uani 1 1 d . . .
Mo2 Mo -0.08214(4) 0.49109(2) 0.17737(2) 0.02056(12) Uani 1 1 d . . .
Mo3 Mo 0.17084(4) 0.57656(2) 0.42171(2) 0.01986(12) Uani 1 1 d . . .
Mo4 Mo -0.07409(4) 0.65784(2) 0.17455(2) 0.01738(12) Uani 1 1 d . . .
Mo5 Mo 0.34389(4) 0.47956(2) 0.33365(2) 0.01884(12) Uani 1 1 d . . .
Mo6 Mo 0.08882(4) 0.56893(2) 0.09245(2) 0.01994(12) Uani 1 1 d . . .
Mo7 Mo -0.00801(4) 0.67906(2) 0.34265(2) 0.01980(12) Uani 1 1 d . . .
Mo8 Mo 0.28238(4) 0.45810(2) 0.17737(2) 0.02001(12) Uani 1 1 d . . .
Mo9 Mo 0.11907(4) 0.40010(2) 0.27829(2) 0.02068(12) Uani 1 1 d . . .
Mo10 Mo 0.33398(4) 0.63521(2) 0.17273(2) 0.01954(12) Uani 1 1 d . . .
Mo11 Mo 0.16910(4) 0.74165(2) 0.23441(2) 0.01976(12) Uani 1 1 d . . .
Mo12 Mo -0.05652(4) 0.51428(3) 0.34687(3) 0.02266(13) Uani 1 1 d . . .
P1 P 0.13698(11) 0.57178(7) 0.25689(6) 0.0147(3) Uani 1 1 d . . .
O1 O 0.0534(3) 0.57195(19) 0.20091(19) 0.0212(9) Uani 1 1 d . . .
O2 O 0.1942(3) 0.50669(19) 0.26042(18) 0.0212(9) Uani 1 1 d . . .
O3 O 0.2142(3) 0.62723(19) 0.25153(19) 0.0219(9) Uani 1 1 d . . .
O4 O 0.0839(3) 0.58137(19) 0.31633(18) 0.0203(9) Uani 1 1 d . . .
O5 O 0.2881(3) 0.7356(2) 0.3026(2) 0.0269(10) Uani 1 1 d . . .
O6 O 0.4097(3) 0.6552(2) 0.2481(2) 0.0271(10) Uani 1 1 d . . .
O7 O 0.2685(3) 0.6381(2) 0.38698(19) 0.0245(9) Uani 1 1 d . . .
O8 O 0.3853(3) 0.5642(2) 0.3272(2) 0.0249(9) Uani 1 1 d . . .
O9 O 0.4604(3) 0.6870(2) 0.3738(2) 0.0330(11) Uani 1 1 d . . .
O10 O 0.0124(3) 0.4322(2) 0.2106(2) 0.0273(10) Uani 1 1 d . . .
O11 O -0.1447(3) 0.5800(2) 0.1648(2) 0.0254(9) Uani 1 1 d . . .
O12 O -0.1041(3) 0.5106(2) 0.2648(2) 0.0264(9) Uani 1 1 d . . .
O13 O -0.0233(4) 0.5042(2) 0.1052(2) 0.0263(9) Uani 1 1 d . . .
O14 O -0.1888(4) 0.4474(2) 0.1531(2) 0.0357(11) Uani 1 1 d . . .
O15 O 0.2515(3) 0.5120(2) 0.3929(2) 0.0255(9) Uani 1 1 d . . .
O16 O 0.0515(3) 0.5264(2) 0.4216(2) 0.0291(10) Uani 1 1 d . . .
O17 O 0.2151(4) 0.5809(2) 0.4974(2) 0.0309(10) Uani 1 1 d . . .
O18 O -0.0801(3) 0.6674(2) 0.2578(2) 0.0248(9) Uani 1 1 d . . .
O19 O 0.0790(3) 0.6545(2) 0.4143(2) 0.0287(10) Uani 1 1 d . . .
O20 O -0.0101(3) 0.6326(2) 0.09758(19) 0.0246(9) Uani 1 1 d . . .
O21 O -0.1600(3) 0.7115(2) 0.1403(2) 0.0302(10) Uani 1 1 d . . .
O22 O 0.0541(3) 0.7115(2) 0.18733(19) 0.0244(9) Uani 1 1 d . . .
O23 O 0.3740(3) 0.4519(2) 0.2568(2) 0.0267(10) Uani 1 1 d . . .
O24 O 0.4412(3) 0.4467(2) 0.3813(2) 0.0307(10) Uani 1 1 d . . .
O25 O 0.2437(3) 0.4040(2) 0.3293(2) 0.0282(10) Uani 1 1 d . . .
O26 O 0.2027(3) 0.6187(2) 0.1178(2) 0.0267(9) Uani 1 1 d . . .
O27 O 0.1779(3) 0.4940(2) 0.1240(2) 0.0262(9) Uani 1 1 d . . .
O28 O 0.0890(4) 0.5627(2) 0.0156(2) 0.0301(10) Uani 1 1 d . . .
O29 O 0.0893(3) 0.7240(2) 0.3066(2) 0.0260(9) Uani 1 1 d . . .
O30 O -0.0929(3) 0.6001(2) 0.3602(2) 0.0282(10) Uani 1 1 d . . .
O31 O -0.0798(3) 0.7372(2) 0.3716(2) 0.0314(10) Uani 1 1 d . . .
O32 O 0.3453(3) 0.5468(2) 0.17881(19) 0.0242(9) Uani 1 1 d . . .
O33 O 0.3546(3) 0.4166(2) 0.1313(2) 0.0275(10) Uani 1 1 d . . .
O34 O 0.2020(3) 0.3930(2) 0.2065(2) 0.0264(9) Uani 1 1 d . . .
O35 O 0.0406(3) 0.4430(2) 0.3305(2) 0.0273(10) Uani 1 1 d . . .
O36 O 0.0843(4) 0.3224(2) 0.2838(2) 0.0356(11) Uani 1 1 d . . .
O37 O 0.2637(3) 0.7218(2) 0.18027(19) 0.0251(9) Uani 1 1 d . . .
O38 O 0.4160(4) 0.6562(2) 0.1223(2) 0.0303(10) Uani 1 1 d . . .
O39 O 0.1608(4) 0.8231(2) 0.2285(2) 0.0295(10) Uani 1 1 d . . .
O40 O -0.1446(3) 0.4727(2) 0.3815(2) 0.0305(10) Uani 1 1 d . . .
N1 N 0.3949(4) 0.7038(2) 0.5670(2) 0.0256(11) Uani 1 1 d . . .
H1A H 0.3837 0.6771 0.5959 0.031 Uiso 1 1 calc R . .
N2 N 0.3683(5) 0.7734(3) 0.4911(2) 0.0318(13) Uani 1 1 d . . .
H2B H 0.3370 0.7989 0.4636 0.038 Uiso 1 1 calc R . .
N3 N 0.0410(5) 0.7735(3) 0.4990(3) 0.0355(14) Uani 1 1 d . . .
C1 C 0.4737(5) 0.7636(3) 0.5010(3) 0.0298(14) Uani 1 1 d . . .
C2 C 0.5570(6) 0.7899(4) 0.4724(3) 0.0411(18) Uani 1 1 d . . .
H2A H 0.5466 0.8201 0.4403 0.049 Uiso 1 1 calc R . .
C3 C 0.6542(6) 0.7678(4) 0.4948(4) 0.046(2) Uani 1 1 d . . .
H3A H 0.7111 0.7834 0.4769 0.055 Uiso 1 1 calc R . .
C4 C 0.6720(6) 0.7232(4) 0.5433(4) 0.046(2) Uani 1 1 d . . .
H4A H 0.7397 0.7100 0.5566 0.056 Uiso 1 1 calc R . .
C5 C 0.5907(6) 0.6984(3) 0.5716(3) 0.0368(17) Uani 1 1 d . . .
H5A H 0.6019 0.6686 0.6040 0.044 Uiso 1 1 calc R . .
C6 C 0.4920(5) 0.7196(3) 0.5497(3) 0.0273(14) Uani 1 1 d . . .
C7 C 0.3216(5) 0.7370(3) 0.5311(3) 0.0239(13) Uani 1 1 d . . .
C8 C 0.1441(6) 0.7758(3) 0.4977(3) 0.0343(16) Uani 1 1 d . . .
H8A H 0.1718 0.8057 0.4719 0.041 Uiso 1 1 calc R . .
C9 C 0.2099(5) 0.7345(3) 0.5341(3) 0.0273(14) Uani 1 1 d . . .
C10 C 0.1653(6) 0.6906(3) 0.5730(3) 0.0305(15) Uani 1 1 d . . .
H10A H 0.2074 0.6624 0.5984 0.037 Uiso 1 1 calc R . .
C11 C 0.0597(6) 0.6896(4) 0.5733(3) 0.0374(16) Uani 1 1 d . . .
H11A H 0.0292 0.6604 0.5985 0.045 Uiso 1 1 calc R . .
C12 C -0.0011(6) 0.7323(4) 0.5359(4) 0.0423(19) Uani 1 1 d . . .
H12A H -0.0728 0.7321 0.5364 0.051 Uiso 1 1 calc R . .
N4 N 0.6265(4) 0.5717(3) 0.2159(3) 0.0282(12) Uani 1 1 d . . .
H4B H 0.6119 0.5583 0.1784 0.034 Uiso 1 1 calc R . .
N5 N 0.6583(4) 0.5709(2) 0.3161(3) 0.0254(11) Uani 1 1 d . . .
H5B H 0.6677 0.5572 0.3537 0.030 Uiso 1 1 calc R . .
N6 N 0.6139(4) 0.3652(2) 0.3268(3) 0.0258(11) Uani 1 1 d . . .
C13 C 0.6642(5) 0.6356(3) 0.2978(3) 0.0273(14) Uani 1 1 d . . .
C14 C 0.6839(5) 0.6920(3) 0.3315(4) 0.0335(16) Uani 1 1 d . . .
H14A H 0.6968 0.6917 0.3745 0.040 Uiso 1 1 calc R . .
C15 C 0.6835(5) 0.7489(4) 0.2978(4) 0.0413(19) Uani 1 1 d . . .
H15A H 0.6967 0.7881 0.3187 0.050 Uiso 1 1 calc R . .
C16 C 0.6639(5) 0.7496(4) 0.2336(4) 0.0418(19) Uani 1 1 d . . .
H16A H 0.6650 0.7891 0.2129 0.050 Uiso 1 1 calc R . .
C17 C 0.6429(5) 0.6931(4) 0.1996(4) 0.0367(17) Uani 1 1 d . . .
H17A H 0.6288 0.6937 0.1567 0.044 Uiso 1 1 calc R . .
C18 C 0.6438(5) 0.6354(3) 0.2333(3) 0.0285(14) Uani 1 1 d . . .
C19 C 0.6358(5) 0.5334(3) 0.2661(3) 0.0237(13) Uani 1 1 d . . .
C20 C 0.6337(5) 0.4291(3) 0.3231(3) 0.0255(13) Uani 1 1 d . . .
H20A H 0.6574 0.4517 0.3590 0.031 Uiso 1 1 calc R . .
C21 C 0.6199(4) 0.4626(3) 0.2671(3) 0.0224(13) Uani 1 1 d . . .
C22 C 0.5868(5) 0.4279(3) 0.2135(3) 0.0295(15) Uani 1 1 d . . .
H22A H 0.5793 0.4486 0.1752 0.035 Uiso 1 1 calc R . .
C23 C 0.5654(5) 0.3628(3) 0.2177(3) 0.0301(15) Uani 1 1 d . . .
H23A H 0.5416 0.3391 0.1825 0.036 Uiso 1 1 calc R . .
C24 C 0.5796(5) 0.3329(3) 0.2748(3) 0.0292(14) Uani 1 1 d . . .
H24A H 0.5648 0.2887 0.2773 0.035 Uiso 1 1 calc R . .
O41 O 0.6827(5) 0.5528(3) 0.4367(3) 0.0545(15) Uiso 1 1 d . . .
H41A H 0.7354 0.5637 0.4589 0.082 Uiso 1 1 calc R . .
C25 C 0.5992(8) 0.5547(5) 0.4700(5) 0.064(3) Uiso 1 1 d . . .
H25A H 0.6226 0.5479 0.5130 0.096 Uiso 1 1 calc R . .
H25B H 0.5505 0.5212 0.4555 0.096 Uiso 1 1 calc R . .
H25C H 0.5659 0.5965 0.4647 0.096 Uiso 1 1 calc R . .
N7 N 0.5853(10) 0.5375(6) 0.0899(6) 0.104(4) Uiso 1 1 d . . .
C26 C 0.658(2) 0.5436(14) 0.0618(14) 0.124(12) Uiso 1 1 d . . .
C27 C 0.7610(11) 0.5601(7) 0.0160(7) 0.099(4) Uiso 1 1 d . . .
H27C H 0.7881 0.5993 0.0360 0.119 Uiso 1 1 d R . .
H27A H 0.7466 0.5753 -0.0258 0.119 Uiso 1 1 d R . .
H27B H 0.8207 0.5322 0.0239 0.119 Uiso 1 1 d R . .
O1W O 0.2747(4) 0.8321(3) 0.3906(3) 0.0476(13) Uiso 1 1 d . . .
H1WA H 0.2771 0.8042 0.3619 0.057 Uiso 1 1 d R . .
H1WB H 0.2475 0.8669 0.3747 0.057 Uiso 1 1 d R . .
O2W O -0.0629(5) 0.8653(3) 0.4259(3) 0.0637(17) Uiso 1 1 d . . .
H2WA H -0.0306 0.8367 0.4490 0.076 Uiso 1 1 d R . .
H2WB H -0.0511 0.8595 0.3887 0.096 Uiso 1 1 d R . .
O4W O 0.651(3) 0.4664(19) -0.0109(17) 0.140(15) Uiso 0.50 1 d P . .
O3W O 0.1257(5) 0.4107(3) 0.4974(3) 0.0592(16) Uiso 1 1 d . . .

loop_
_atom_site_aniso_label
_atom_site_aniso_U_11
_atom_site_aniso_U_22
_atom_site_aniso_U_33
_atom_site_aniso_U_23
_atom_site_aniso_U_13
_atom_site_aniso_U_12
Mo1 0.0134(2) 0.0205(3) 0.0207(3) -0.00218(19) -0.00170(19) -0.00172(19)
Mo2 0.0173(3) 0.0186(3) 0.0247(3) -0.0025(2) -0.0022(2) -0.0045(2)
Mo3 0.0201(3) 0.0222(3) 0.0168(3) 0.00011(19) 0.0002(2) 0.0021(2)
Mo4 0.0146(2) 0.0153(2) 0.0210(3) -0.00155(19) -0.00305(19) 0.00235(19)
Mo5 0.0173(3) 0.0210(3) 0.0179(2) 0.00120(19) 0.00049(19) 0.0068(2)
Mo6 0.0245(3) 0.0178(3) 0.0163(3) -0.00093(19) -0.0028(2) 0.0012(2)
Mo7 0.0159(3) 0.0181(3) 0.0254(3) -0.0042(2) 0.0026(2) 0.00314(19)
Mo8 0.0197(3) 0.0174(3) 0.0228(3) -0.0038(2) 0.0021(2) 0.0051(2)
Mo9 0.0215(3) 0.0132(2) 0.0279(3) 0.0031(2) 0.0053(2) 0.00088(19)
Mo10 0.0168(3) 0.0193(3) 0.0229(3) 0.0036(2) 0.0041(2) -0.0014(2)
Mo11 0.0214(3) 0.0125(2) 0.0250(3) -0.00032(19) 0.0011(2) -0.00104(19)
Mo12 0.0158(3) 0.0245(3) 0.0285(3) 0.0046(2) 0.0059(2) -0.0017(2)
P1 0.0124(7) 0.0139(7) 0.0176(7) 0.0001(5) 0.0006(6) 0.0005(5)
O1 0.019(2) 0.022(2) 0.022(2) -0.0019(17) 0.0020(17) -0.0004(17)
O2 0.022(2) 0.021(2) 0.021(2) 0.0005(16) 0.0024(17) 0.0035(17)
O3 0.021(2) 0.018(2) 0.026(2) 0.0000(17) 0.0002(17) -0.0003(17)
O4 0.018(2) 0.022(2) 0.021(2) -0.0013(16) 0.0031(16) 0.0006(16)
O5 0.030(2) 0.025(2) 0.025(2) -0.0031(18) 0.0008(18) 0.0004(19)
O6 0.025(2) 0.029(2) 0.028(2) 0.0032(18) 0.0046(18) 0.0053(19)
O7 0.025(2) 0.025(2) 0.024(2) 0.0010(18) 0.0079(18) 0.0009(18)
O8 0.025(2) 0.021(2) 0.030(2) 0.0001(18) 0.0079(18) 0.0018(18)
O9 0.019(2) 0.042(3) 0.036(3) -0.010(2) -0.0023(19) -0.007(2)
O10 0.024(2) 0.030(2) 0.028(2) -0.0004(19) 0.0029(18) 0.0017(19)
O11 0.025(2) 0.021(2) 0.031(2) -0.0052(18) 0.0042(18) -0.0046(18)
O12 0.024(2) 0.029(2) 0.026(2) -0.0004(18) 0.0016(18) 0.0025(19)
O13 0.033(3) 0.019(2) 0.027(2) -0.0026(18) 0.0038(19) -0.0021(18)
O14 0.027(3) 0.026(2) 0.053(3) -0.009(2) -0.005(2) -0.009(2)
O15 0.029(2) 0.023(2) 0.026(2) -0.0011(17) 0.0085(18) 0.0031(18)
O16 0.027(2) 0.031(2) 0.030(2) 0.0046(19) 0.0038(19) 0.0006(19)
O17 0.039(3) 0.033(3) 0.021(2) -0.0014(19) 0.003(2) 0.006(2)
O18 0.022(2) 0.026(2) 0.027(2) -0.0042(18) 0.0035(18) -0.0046(18)
O19 0.026(2) 0.027(2) 0.033(2) -0.0025(19) 0.0022(19) 0.0044(19)
O20 0.029(2) 0.019(2) 0.025(2) -0.0005(17) 0.0019(18) 0.0009(18)
O21 0.021(2) 0.033(2) 0.036(3) 0.006(2) -0.0017(19) 0.0075(19)
O22 0.021(2) 0.026(2) 0.026(2) -0.0023(18) -0.0004(17) -0.0029(18)
O23 0.025(2) 0.030(2) 0.025(2) -0.0016(18) 0.0056(18) 0.0034(19)
O24 0.024(2) 0.037(3) 0.030(2) 0.007(2) -0.0003(19) 0.011(2)
O25 0.026(2) 0.029(2) 0.030(2) 0.0001(19) 0.0057(19) -0.0013(19)
O26 0.025(2) 0.023(2) 0.030(2) 0.0023(18) -0.0027(18) -0.0004(18)
O27 0.026(2) 0.020(2) 0.031(2) 0.0000(18) -0.0027(19) 0.0023(18)
O28 0.042(3) 0.030(2) 0.018(2) -0.0008(18) -0.0011(19) 0.002(2)
O29 0.025(2) 0.027(2) 0.026(2) -0.0045(18) 0.0038(18) -0.0081(19)
O30 0.020(2) 0.030(2) 0.034(3) -0.0021(19) 0.0010(18) 0.0020(19)
O31 0.023(2) 0.036(3) 0.035(3) -0.011(2) 0.0013(19) 0.007(2)
O32 0.022(2) 0.023(2) 0.027(2) 0.0023(18) 0.0004(17) -0.0012(18)
O33 0.027(2) 0.028(2) 0.028(2) -0.0061(18) 0.0051(19) 0.0084(19)
O34 0.026(2) 0.025(2) 0.028(2) -0.0042(18) 0.0046(18) 0.0031(18)
O35 0.024(2) 0.029(2) 0.030(2) 0.0018(19) 0.0054(18) 0.0049(19)
O36 0.041(3) 0.021(2) 0.044(3) 0.004(2) 0.005(2) -0.003(2)
O37 0.026(2) 0.024(2) 0.025(2) 0.0013(18) 0.0015(18) 0.0011(18)
O38 0.026(2) 0.038(3) 0.029(2) 0.008(2) 0.0095(19) -0.001(2)
O39 0.030(3) 0.017(2) 0.041(3) 0.0033(19) -0.001(2) -0.0016(18)
O40 0.021(2) 0.036(3) 0.036(3) 0.004(2) 0.0089(19) -0.006(2)
N1 0.031(3) 0.019(3) 0.026(3) 0.002(2) 0.002(2) -0.003(2)
N2 0.039(3) 0.032(3) 0.023(3) 0.005(2) -0.001(2) 0.004(3)
N3 0.036(3) 0.032(3) 0.037(3) -0.010(3) -0.001(3) 0.011(3)
C1 0.032(4) 0.033(4) 0.024(3) -0.004(3) 0.002(3) -0.004(3)
C2 0.046(5) 0.051(5) 0.027(4) -0.001(3) 0.006(3) -0.016(4)
C3 0.037(4) 0.052(5) 0.049(5) -0.015(4) 0.013(4) -0.016(4)
C4 0.029(4) 0.050(5) 0.059(5) -0.019(4) -0.002(4) -0.008(3)
C5 0.038(4) 0.030(4) 0.039(4) -0.008(3) -0.009(3) 0.003(3)
C6 0.027(3) 0.025(3) 0.029(3) -0.009(3) 0.001(3) -0.001(3)
C7 0.026(3) 0.025(3) 0.019(3) -0.005(2) -0.001(2) 0.000(3)
C8 0.039(4) 0.033(4) 0.031(4) -0.003(3) 0.000(3) 0.004(3)
C9 0.029(4) 0.028(3) 0.023(3) -0.007(3) -0.003(3) 0.003(3)
C10 0.039(4) 0.029(3) 0.023(3) -0.006(3) 0.000(3) -0.001(3)
C11 0.037(4) 0.040(4) 0.035(4) -0.008(3) 0.002(3) -0.003(3)
C12 0.030(4) 0.053(5) 0.042(4) -0.023(4) -0.001(3) 0.007(4)
N4 0.026(3) 0.031(3) 0.027(3) 0.005(2) 0.001(2) 0.002(2)
N5 0.024(3) 0.020(3) 0.032(3) 0.005(2) 0.003(2) -0.001(2)
N6 0.020(3) 0.023(3) 0.035(3) 0.005(2) 0.004(2) 0.006(2)
C13 0.018(3) 0.025(3) 0.040(4) 0.009(3) 0.004(3) 0.000(3)
C14 0.020(3) 0.029(4) 0.052(4) 0.002(3) 0.004(3) 0.001(3)
C15 0.020(4) 0.032(4) 0.072(6) 0.003(4) 0.007(3) -0.005(3)
C16 0.018(3) 0.030(4) 0.078(6) 0.020(4) 0.004(3) -0.007(3)
C17 0.022(3) 0.037(4) 0.050(4) 0.019(3) 0.001(3) 0.002(3)
C18 0.016(3) 0.029(3) 0.039(4) 0.008(3) 0.001(3) -0.001(3)
C19 0.016(3) 0.029(3) 0.027(3) 0.004(3) 0.003(2) -0.001(2)
C20 0.018(3) 0.030(3) 0.029(3) -0.001(3) 0.003(3) 0.004(3)
C21 0.014(3) 0.025(3) 0.029(3) 0.002(3) 0.004(2) 0.003(2)
C22 0.024(3) 0.037(4) 0.028(3) 0.001(3) 0.003(3) 0.007(3)
C23 0.024(3) 0.031(3) 0.034(4) -0.010(3) 0.000(3) 0.002(3)
C24 0.019(3) 0.022(3) 0.046(4) -0.001(3) 0.002(3) 0.005(3)

loop_
_atom_type_symbol
_atom_type_description
_atom_type_scat_dispersion_real
_atom_type_scat_dispersion_imag
_atom_type_scat_source
C C 0.0033 0.0016 'International Tables Vol C Tables 4.2.6.8 and 6.1.1.4'
H H 0.0000 0.0000 'International Tables Vol C Tables 4.2.6.8 and 6.1.1.4'
N N 0.0061 0.0033 'International Tables Vol C Tables 4.2.6.8 and 6.1.1.4'
O O 0.0106 0.0060 'International Tables Vol C Tables 4.2.6.8 and 6.1.1.4'
P P 0.1023 0.0942 'International Tables Vol C Tables 4.2.6.8 and 6.1.1.4'
Mo Mo -1.6832 0.6857 'International Tables Vol C Tables 4.2.6.8 and 6.1.1.4'

loop_
_geom_angle_atom_site_label_1
_geom_angle_atom_site_label_2
_geom_angle_atom_site_label_3
_geom_angle
_geom_angle_site_symmetry_1
_geom_angle_site_symmetry_3
O9 Mo1 O7 102.6(2) . .
O9 Mo1 O5 102.1(2) . .
O7 Mo1 O5 96.25(19) . .
O9 Mo1 O8 102.2(2) . .
O7 Mo1 O8 85.94(18) . .
O5 Mo1 O8 154.51(19) . .
O9 Mo1 O6 100.3(2) . .
O7 Mo1 O6 155.65(19) . .
O5 Mo1 O6 86.94(18) . .
O8 Mo1 O6 81.21(17) . .
O9 Mo1 O3 170.3(2) . .
O7 Mo1 O3 86.51(17) . .
O5 Mo1 O3 73.47(16) . .
O8 Mo1 O3 81.35(16) . .
O6 Mo1 O3 71.21(16) . .
O14 Mo2 O10 105.1(2) . .
O14 Mo2 O13 102.6(2) . .
O10 Mo2 O13 96.3(2) . .
O14 Mo2 O12 101.7(2) . .
O10 Mo2 O12 85.42(19) . .
O13 Mo2 O12 154.36(18) . .
O14 Mo2 O11 98.0(2) . .
O10 Mo2 O11 155.17(19) . .
O13 Mo2 O11 87.24(18) . .
O12 Mo2 O11 81.17(18) . .
O14 Mo2 O1 168.4(2) . .
O10 Mo2 O1 86.28(17) . .
O13 Mo2 O1 73.66(16) . .
O12 Mo2 O1 80.94(16) . .
O11 Mo2 O1 71.08(15) . .
O17 Mo3 O15 103.3(2) . .
O17 Mo3 O16 102.6(2) . .
O15 Mo3 O16 96.1(2) . .
O17 Mo3 O19 99.7(2) . .
O15 Mo3 O19 155.31(19) . .
O16 Mo3 O19 87.53(19) . .
O17 Mo3 O7 100.4(2) . .
O15 Mo3 O7 85.21(18) . .
O16 Mo3 O7 156.06(19) . .
O19 Mo3 O7 81.92(18) . .
O17 Mo3 O4 170.75(18) . .
O15 Mo3 O4 85.77(17) . .
O16 Mo3 O4 74.30(17) . .
O19 Mo3 O4 71.66(16) . .
O7 Mo3 O4 81.98(16) . .
O21 Mo4 O18 105.4(2) . .
O21 Mo4 O11 103.0(2) . .
O18 Mo4 O11 97.36(19) . .
O21 Mo4 O22 101.4(2) . .
O18 Mo4 O22 86.27(18) . .
O11 Mo4 O22 153.38(19) . .
O21 Mo4 O20 96.6(2) . .
O18 Mo4 O20 156.26(18) . .
O11 Mo4 O20 85.89(18) . .
O22 Mo4 O20 80.82(17) . .
O21 Mo4 O1 167.27(19) . .
O18 Mo4 O1 87.22(17) . .
O11 Mo4 O1 73.25(17) . .
O22 Mo4 O1 80.64(16) . .
O20 Mo4 O1 71.13(15) . .
O24 Mo5 O8 103.0(2) . .
O24 Mo5 O23 102.3(2) . .
O8 Mo5 O23 97.27(19) . .
O24 Mo5 O15 101.6(2) . .
O8 Mo5 O15 86.30(18) . .
O23 Mo5 O15 154.41(19) . .
O24 Mo5 O25 98.7(2) . .
O8 Mo5 O25 156.90(19) . .
O23 Mo5 O25 85.69(19) . .
O15 Mo5 O25 81.64(18) . .
O24 Mo5 O2 169.6(2) . .
O8 Mo5 O2 87.13(17) . .
O23 Mo5 O2 73.40(16) . .
O15 Mo5 O2 81.52(16) . .
O25 Mo5 O2 71.70(16) . .
O28 Mo6 O26 104.3(2) . .
O28 Mo6 O20 101.4(2) . .
O26 Mo6 O20 97.26(19) . .
O28 Mo6 O27 102.4(2) . .
O26 Mo6 O27 85.13(18) . .
O20 Mo6 O27 154.65(18) . .
O28 Mo6 O13 100.0(2) . .
O26 Mo6 O13 154.04(19) . .
O20 Mo6 O13 86.73(18) . .
O27 Mo6 O13 80.78(18) . .
O28 Mo6 O1 169.04(19) . .
O26 Mo6 O1 86.10(17) . .
O20 Mo6 O1 73.37(16) . .
O27 Mo6 O1 81.66(16) . .
O13 Mo6 O1 70.41(15) . .
O31 Mo7 O29 104.1(2) . .
O31 Mo7 O19 100.5(2) . .
O29 Mo7 O19 96.7(2) . .
O31 Mo7 O18 102.5(2) . .
O29 Mo7 O18 86.16(18) . .
O19 Mo7 O18 155.38(18) . .
O31 Mo7 O30 99.3(2) . .
O29 Mo7 O30 155.77(19) . .
O19 Mo7 O30 85.05(19) . .
O18 Mo7 O30 82.68(18) . .
O31 Mo7 O4 168.7(2) . .
O29 Mo7 O4 86.20(17) . .
O19 Mo7 O4 73.29(16) . .
O18 Mo7 O4 82.55(16) . .
O30 Mo7 O4 71.09(15) . .
O33 Mo8 O27 104.3(2) . .
O33 Mo8 O34 102.3(2) . .
O27 Mo8 O34 95.99(19) . .
O33 Mo8 O23 99.8(2) . .
O27 Mo8 O23 154.24(18) . .
O34 Mo8 O23 87.61(19) . .
O33 Mo8 O32 102.6(2) . .
O27 Mo8 O32 84.95(18) . .
O34 Mo8 O32 154.07(18) . .
O23 Mo8 O32 81.00(18) . .
O33 Mo8 O2 169.29(18) . .
O27 Mo8 O2 85.99(17) . .
O34 Mo8 O2 73.32(16) . .
O23 Mo8 O2 70.59(15) . .
O32 Mo8 O2 80.93(16) . .
O36 Mo9 O35 104.0(2) . .
O36 Mo9 O25 102.9(2) . .
O35 Mo9 O25 96.6(2) . .
O36 Mo9 O34 99.2(2) . .
O35 Mo9 O34 154.73(19) . .
O25 Mo9 O34 87.75(19) . .
O36 Mo9 O10 101.5(2) . .
O35 Mo9 O10 85.05(19) . .
O25 Mo9 O10 154.39(19) . .
O34 Mo9 O10 80.62(18) . .
O36 Mo9 O2 170.0(2) . .
O35 Mo9 O2 85.91(17) . .
O25 Mo9 O2 73.79(17) . .
O34 Mo9 O2 71.38(15) . .
O10 Mo9 O2 80.88(16) . .
O38 Mo10 O32 104.6(2) . .
O38 Mo10 O6 102.3(2) . .
O32 Mo10 O6 97.30(19) . .
O38 Mo10 O26 102.3(2) . .
O32 Mo10 O26 85.99(18) . .
O6 Mo10 O26 153.45(19) . .
O38 Mo10 O37 98.9(2) . .
O32 Mo10 O37 154.96(18) . .
O6 Mo10 O37 85.91(18) . .
O26 Mo10 O37 80.60(17) . .
O38 Mo10 O3 168.74(19) . .
O32 Mo10 O3 86.26(16) . .
O6 Mo10 O3 73.02(16) . .
O26 Mo10 O3 80.95(16) . .
O37 Mo10 O3 70.86(15) . .
O39 Mo11 O22 104.8(2) . .
O39 Mo11 O37 102.3(2) . .
O22 Mo11 O37 97.28(19) . .
O39 Mo11 O5 98.9(2) . .
O22 Mo11 O5 154.32(19) . .
O37 Mo11 O5 87.07(18) . .
O39 Mo11 O29 101.8(2) . .
O22 Mo11 O29 85.19(18) . .
O37 Mo11 O29 154.25(18) . .
O5 Mo11 O29 80.37(18) . .
O39 Mo11 O3 169.33(19) . .
O22 Mo11 O3 85.62(17) . .
O37 Mo11 O3 73.67(16) . .
O5 Mo11 O3 71.28(16) . .
O29 Mo11 O3 81.00(16) . .
O40 Mo12 O12 104.6(2) . .
O40 Mo12 O30 102.4(2) . .
O12 Mo12 O30 97.5(2) . .
O40 Mo12 O35 100.6(2) . .
O12 Mo12 O35 86.63(19) . .
O30 Mo12 O35 154.74(19) . .
O40 Mo12 O16 98.2(2) . .
O12 Mo12 O16 155.69(19) . .
O30 Mo12 O16 85.51(19) . .
O35 Mo12 O16 81.01(18) . .
O40 Mo12 O4 169.07(19) . .
O12 Mo12 O4 86.10(17) . .
O30 Mo12 O4 73.58(17) . .
O35 Mo12 O4 81.90(16) . .
O16 Mo12 O4 71.54(16) . .
O2 P1 O3 109.8(2) . .
O2 P1 O1 109.6(2) . .
O3 P1 O1 110.2(2) . .
O2 P1 O4 109.3(2) . .
O3 P1 O4 109.2(2) . .
O1 P1 O4 108.8(2) . .
P1 O1 Mo2 126.3(2) . .
P1 O1 Mo4 125.7(2) . .
Mo2 O1 Mo4 89.58(14) . .
P1 O1 Mo6 124.7(2) . .
Mo2 O1 Mo6 89.58(13) . .
Mo4 O1 Mo6 89.46(14) . .
P1 O2 Mo5 125.5(2) . .
P1 O2 Mo9 126.3(2) . .
Mo5 O2 Mo9 89.53(13) . .
P1 O2 Mo8 125.7(2) . .
Mo5 O2 Mo8 89.14(13) . .
Mo9 O2 Mo8 88.95(13) . .
P1 O3 Mo11 125.6(2) . .
P1 O3 Mo1 126.1(2) . .
Mo11 O3 Mo1 89.84(13) . .
P1 O3 Mo10 125.3(2) . .
Mo11 O3 Mo10 89.35(13) . .
Mo1 O3 Mo10 89.23(14) . .
P1 O4 Mo3 125.5(2) . .
P1 O4 Mo7 125.4(2) . .
Mo3 O4 Mo7 89.78(13) . .
P1 O4 Mo12 125.2(2) . .
Mo3 O4 Mo12 89.81(13) . .
Mo7 O4 Mo12 90.02(13) . .
Mo1 O5 Mo11 125.3(2) . .
Mo10 O6 Mo1 126.5(2) . .
Mo1 O7 Mo3 151.1(2) . .
Mo5 O8 Mo1 150.4(2) . .
Mo2 O10 Mo9 152.4(3) . .
Mo4 O11 Mo2 126.1(2) . .
Mo12 O12 Mo2 150.8(3) . .
Mo2 O13 Mo6 126.2(2) . .
Mo3 O15 Mo5 151.2(2) . .
Mo3 O16 Mo12 124.3(2) . .
Mo4 O18 Mo7 149.7(2) . .
Mo7 O19 Mo3 125.2(2) . .
Mo6 O20 Mo4 126.0(2) . .
Mo11 O22 Mo4 152.4(2) . .
Mo5 O23 Mo8 126.9(2) . .
Mo9 O25 Mo5 125.0(2) . .
Mo6 O26 Mo10 151.6(2) . .
Mo8 O27 Mo6 151.9(2) . .
Mo7 O29 Mo11 151.2(2) . .
Mo12 O30 Mo7 125.3(2) . .
Mo10 O32 Mo8 151.5(2) . .
Mo8 O34 Mo9 126.1(2) . .
Mo9 O35 Mo12 150.6(3) . .
Mo11 O37 Mo10 126.1(2) . .
C7 N1 C6 108.9(5) . .
C7 N1 H1A 125.6 . .
C6 N1 H1A 125.6 . .
C7 N2 C1 109.4(5) . .
C7 N2 H2B 125.3 . .
C1 N2 H2B 125.3 . .
C12 N3 C8 121.2(6) . .
N2 C1 C6 107.0(6) . .
N2 C1 C2 132.2(7) . .
C6 C1 C2 120.9(7) . .
C3 C2 C1 115.6(7) . .
C3 C2 H2A 122.2 . .
C1 C2 H2A 122.2 . .
C2 C3 C4 123.2(7) . .
C2 C3 H3A 118.4 . .
C4 C3 H3A 118.4 . .
C5 C4 C3 121.0(7) . .
C5 C4 H4A 119.5 . .
C3 C4 H4A 119.5 . .
C4 C5 C6 117.0(7) . .
C4 C5 H5A 121.5 . .
C6 C5 H5A 121.5 . .
C5 C6 C1 122.3(7) . .
C5 C6 N1 131.5(7) . .
C1 C6 N1 106.2(6) . .
N1 C7 N2 108.6(6) . .
N1 C7 C9 126.4(6) . .
N2 C7 C9 125.0(6) . .
N3 C8 C9 120.9(7) . .
N3 C8 H8A 119.5 . .
C9 C8 H8A 119.5 . .
C8 C9 C10 118.0(6) . .
C8 C9 C7 120.1(6) . .
C10 C9 C7 122.0(6) . .
C11 C10 C9 119.5(7) . .
C11 C10 H10A 120.2 . .
C9 C10 H10A 120.2 . .
C10 C11 C12 119.3(7) . .
C10 C11 H11A 120.4 . .
C12 C11 H11A 120.4 . .
N3 C12 C11 121.1(7) . .
N3 C12 H12A 119.4 . .
C11 C12 H12A 119.4 . .
C19 N4 C18 109.8(6) . .
C19 N4 H4B 125.1 . .
C18 N4 H4B 125.1 . .
C19 N5 C13 109.4(5) . .
C19 N5 H5B 125.3 . .
C13 N5 H5B 125.3 . .
C20 N6 C24 118.7(6) . .
C14 C13 N5 131.6(6) . .
C14 C13 C18 122.5(6) . .
N5 C13 C18 106.0(6) . .
C13 C14 C15 116.2(7) . .
C13 C14 H14A 121.9 . .
C15 C14 H14A 121.9 . .
C14 C15 C16 122.1(7) . .
C14 C15 H15A 118.9 . .
C16 C15 H15A 118.9 . .
C17 C16 C15 121.9(7) . .
C17 C16 H16A 119.0 . .
C15 C16 H16A 119.0 . .
C16 C17 C18 116.3(7) . .
C16 C17 H17A 121.9 . .
C18 C17 H17A 121.9 . .
N4 C18 C17 132.4(7) . .
N4 C18 C13 106.5(6) . .
C17 C18 C13 121.0(7) . .
N5 C19 N4 108.4(6) . .
N5 C19 C21 125.3(6) . .
N4 C19 C21 126.3(6) . .
N6 C20 C21 122.1(6) . .
N6 C20 H20A 119.0 . .
C21 C20 H20A 119.0 . .
C22 C21 C20 118.4(6) . .
C22 C21 C19 121.7(6) . .
C20 C21 C19 119.8(6) . .
C23 C22 C21 119.2(6) . .
C23 C22 H22A 120.4 . .
C21 C22 H22A 120.4 . .
C22 C23 C24 119.3(6) . .
C22 C23 H23A 120.3 . .
C24 C23 H23A 120.3 . .
N6 C24 C23 122.3(6) . .
N6 C24 H24A 118.8 . .
C23 C24 H24A 118.8 . .
C25 O41 H41A 109.5 . .
O41 C25 H25A 109.5 . .
O41 C25 H25B 109.5 . .
H25A C25 H25B 109.5 . .
O41 C25 H25C 109.5 . .
H25A C25 H25C 109.5 . .
H25B C25 H25C 109.5 . .
N7 C26 C27 174(3) . .
C26 C27 H27C 99.4 . .
C26 C27 H27A 121.0 . .
H27C C27 H27A 100.1 . .
C26 C27 H27B 115.3 . .
H27C C27 H27B 100.1 . .
H27A C27 H27B 115.1 . .
H1WA O1W H1WB 108.5 . .
H2WA O2W H2WB 109.5 . .

loop_
_geom_bond_atom_site_label_1
_geom_bond_atom_site_label_2
_geom_bond_distance
_geom_bond_site_symmetry_2
Mo1 O9 1.664(4) .
Mo1 O7 1.824(4) .
Mo1 O5 1.865(4) .
Mo1 O8 1.982(4) .
Mo1 O6 1.989(4) .
Mo1 O3 2.438(4) .
Mo2 O14 1.676(4) .
Mo2 O10 1.807(4) .
Mo2 O13 1.844(4) .
Mo2 O12 1.995(4) .
Mo2 O11 2.001(4) .
Mo2 O1 2.424(4) .
Mo3 O17 1.679(4) .
Mo3 O15 1.840(4) .
Mo3 O16 1.855(5) .
Mo3 O19 1.988(4) .
Mo3 O7 1.996(4) .
Mo3 O4 2.432(4) .
Mo4 O21 1.675(4) .
Mo4 O18 1.831(4) .
Mo4 O11 1.840(4) .
Mo4 O22 1.983(4) .
Mo4 O20 2.021(4) .
Mo4 O1 2.435(4) .
Mo5 O24 1.674(4) .
Mo5 O8 1.827(4) .
Mo5 O23 1.850(4) .
Mo5 O15 1.975(4) .
Mo5 O25 2.015(4) .
Mo5 O2 2.422(4) .
Mo6 O28 1.677(4) .
Mo6 O26 1.824(4) .
Mo6 O20 1.841(4) .
Mo6 O27 1.994(4) .
Mo6 O13 2.010(4) .
Mo6 O1 2.456(4) .
Mo7 O31 1.680(4) .
Mo7 O29 1.813(4) .
Mo7 O19 1.879(5) .
Mo7 O18 1.980(4) .
Mo7 O30 2.018(5) .
Mo7 O4 2.433(4) .
Mo8 O33 1.681(4) .
Mo8 O27 1.828(4) .
Mo8 O34 1.849(4) .
Mo8 O23 1.979(4) .
Mo8 O32 1.993(4) .
Mo8 O2 2.459(4) .
Mo9 O36 1.664(4) .
Mo9 O35 1.834(4) .
Mo9 O25 1.847(5) .
Mo9 O34 2.003(4) .
Mo9 O10 2.006(4) .
Mo9 O2 2.443(4) .
Mo10 O38 1.671(4) .
Mo10 O32 1.822(4) .
Mo10 O6 1.852(5) .
Mo10 O26 1.986(4) .
Mo10 O37 2.010(4) .
Mo10 O3 2.448(4) .
Mo11 O39 1.679(4) .
Mo11 O22 1.812(4) .
Mo11 O37 1.842(4) .
Mo11 O5 2.010(4) .
Mo11 O29 2.011(4) .
Mo11 O3 2.437(4) .
Mo12 O40 1.673(4) .
Mo12 O12 1.819(4) .
Mo12 O30 1.855(4) .
Mo12 O35 1.989(4) .
Mo12 O16 2.029(5) .
Mo12 O4 2.434(4) .
P1 O2 1.524(4) .
P1 O3 1.528(4) .
P1 O1 1.529(4) .
P1 O4 1.546(4) .
N1 C7 1.340(8) .
N1 C6 1.391(8) .
N1 H1A 0.8600 .
N2 C7 1.343(8) .
N2 C1 1.369(9) .
N2 H2B 0.8600 .
N3 C12 1.326(10) .
N3 C8 1.338(9) .
C1 C6 1.391(9) .
C1 C2 1.414(10) .
C2 C3 1.370(12) .
C2 H2A 0.9300 .
C3 C4 1.394(12) .
C3 H3A 0.9300 .
C4 C5 1.378(11) .
C4 H4A 0.9300 .
C5 C6 1.379(10) .
C5 H5A 0.9300 .
C7 C9 1.456(9) .
C8 C9 1.381(9) .
C8 H8A 0.9300 .
C9 C10 1.407(10) .
C10 C11 1.368(10) .
C10 H10A 0.9300 .
C11 C12 1.376(11) .
C11 H11A 0.9300 .
C12 H12A 0.9300 .
N4 C19 1.340(8) .
N4 C18 1.373(9) .
N4 H4B 0.8600 .
N5 C19 1.335(8) .
N5 C13 1.389(8) .
N5 H5B 0.8600 .
N6 C20 1.339(8) .
N6 C24 1.340(9) .
C13 C14 1.377(10) .
C13 C18 1.397(10) .
C14 C15 1.377(10) .
C14 H14A 0.9300 .
C15 C16 1.389(12) .
C15 H15A 0.9300 .
C16 C17 1.384(11) .
C16 H16A 0.9300 .
C17 C18 1.390(9) .
C17 H17A 0.9300 .
C19 C21 1.467(9) .
C20 C21 1.391(9) .
C20 H20A 0.9300 .
C21 C22 1.389(9) .
C22 C23 1.369(10) .
C22 H22A 0.9300 .
C23 C24 1.377(10) .
C23 H23A 0.9300 .
C24 H24A 0.9300 .
O41 C25 1.371(11) .
O41 H41A 0.8200 .
C25 H25A 0.9600 .
C25 H25B 0.9600 .
C25 H25C 0.9600 .
N7 C26 1.18(3) .
C26 C27 1.59(3) .
C27 H27C 0.9602 .
C27 H27A 0.9600 .
C27 H27B 0.9598 .
O1W H1WA 0.8501 .
O1W H1WB 0.8500 .
O2W H2WA 0.8500 .
O2W H2WB 0.8499 .
